data_1509053
loop_
_publ_author_name
'Pani, M.'
'Fornasini, M.L.'
'Merlo, F.'

_publ_section_title
;
 RMX compounds formed by alkaline earths, europium and ytterbium. IV:
 ternary phases with M = Ag and X =Si, Ge, Sn, Pb
;
_journal_name_full 'Journal of Alloys Compd.'
_journal_page_first 289
_journal_page_last 295
_journal_paper_doi 10.1016/0925-8388(95)01952-9
_journal_volume 232
_journal_year 1996
_chemical_formula_sum 'Ag0.89 Ge1.11 Sr'
_chemical_name_systematic 'Strontium silver germanide (1/0.89/1.11)'
_space_group_IT_number 191
_symmetry_space_group_name_Hall '-P 6 2'
_symmetry_space_group_name_H-M 'P 6/m m m'
_cell_angle_alpha 90
_cell_angle_beta 90
_cell_angle_gamma 120
_cell_formula_units_Z 1
_cell_length_a 4.439
_cell_length_b 4.439
_cell_length_c 4.443
_cell_volume 75.819
_citation_journal_id_ASTM JALCEU
_cod_data_source_file silver0-1_185.cif
_cod_data_source_block Ag0.89Ge1.11Sr1
_cod_original_cell_volume 75.81886
_cod_original_formula_sum 'Ag0.89 Ge1.11 Sr1'
_cod_database_code 1509053

loop_
_symmetry_equiv_pos_as_xyz
x,y,z
x-y,x,z
-y,x-y,z
-x,-y,z
-x+y,-x,z
y,-x+y,z
-y,-x,-z
x-y,-y,-z
x,x-y,-z
y,x,-z
-x+y,y,-z
-x,-x+y,-z
-x,-y,-z
-x+y,-x,-z
y,-x+y,-z
x,y,-z
x-y,x,-z
-y,x-y,-z
y,x,z
-x+y,y,z
-x,-x+y,z
-y,-x,z
x-y,-y,z
x,x-y,z

loop_
_atom_site_label
_atom_site_type_symbol
_atom_site_fract_x
_atom_site_fract_y
_atom_site_fract_z
_atom_site_occupancy
Sr1 Sr 0 0 0 1
Ge1 Ge 0.3333 0.6667 0.5 0.555
Ag1 Ag 0.3333 0.6667 0.5 0.445
